data_2208320
loop_
_publ_author_name
'Rong Cao'
'Michael P. Hudock'
'Yonghui Zhang'
'Wilson, Scott R.'
'Eric Oldfield'

_publ_section_title
;
 [1-Hydroxy-1-phosphono-2-(trimethylphosphonium-1-yl)ethyl]phosphonate
 monohydrate
;
_journal_coeditor_code FL6214
_journal_issue 3
_journal_name_full 'Acta Crystallographica Section E'
_journal_page_first o1055
_journal_page_last o1057
_journal_paper_doi 10.1107/S1600536806005010
_journal_volume 62
_journal_year 2006
_chemical_formula_iupac 'C5 H15 O7 P3, H2 O'
_chemical_formula_moiety 'C5 H15 O7 P3, H2 O'
_chemical_formula_sum 'C5 H17 O8 P3'
_chemical_formula_weight 298.10
_chemical_name_systematic
;
[1-Hydroxy-1-phosphono-2-(trimethylphosphonium-1-yl)ethyl]phosphonate
monohydrate
;
_space_group_IT_number 14
_symmetry_cell_setting monoclinic
_symmetry_space_group_name_Hall '-P 2ybc'
_symmetry_space_group_name_H-M 'P 1 21/c 1'
_atom_sites_solution_hydrogens geom
_atom_sites_solution_primary direct
_atom_sites_solution_secondary difmap
_audit_creation_method SHELXL-97
_cell_angle_alpha 90.00
_cell_angle_beta 98.475(5)
_cell_angle_gamma 90.00
_cell_formula_units_Z 4
_cell_length_a 7.165(2)
_cell_length_b 10.545(4)
_cell_length_c 16.613(6)
_cell_measurement_reflns_used 938
_cell_measurement_temperature 193(2)
_cell_measurement_theta_max 28.06
_cell_measurement_theta_min 3.46
_cell_volume 1241.5(7)
_computing_cell_refinement 'SAINT (Bruker, 2001)'
_computing_data_collection 'SMART (Bruker, 2001)'
_computing_data_reduction SAINT
_computing_molecular_graphics SHELXTL
_computing_publication_material 'XCIF (Bruker, 2001)'
_computing_structure_refinement SHELXTL
_computing_structure_solution 'SHELXTL (Bruker, 2001)'
_diffrn_ambient_temperature 193(2)
_diffrn_measured_fraction_theta_full 0.995
_diffrn_measured_fraction_theta_max 0.995
_diffrn_measurement_device 'Siemens Platform/CCD'
_diffrn_measurement_method 'Profile data from \w'
_diffrn_radiation_monochromator graphite
_diffrn_radiation_source 'normal-focus sealed tube'
_diffrn_radiation_type MoK\a
_diffrn_radiation_wavelength 0.71073
_diffrn_reflns_av_R_equivalents 0.0372
_diffrn_reflns_av_sigmaI/netI 0.0375
_diffrn_reflns_limit_h_max 9
_diffrn_reflns_limit_h_min -9
_diffrn_reflns_limit_k_max 14
_diffrn_reflns_limit_k_min -14
_diffrn_reflns_limit_l_max 22
_diffrn_reflns_limit_l_min -22
_diffrn_reflns_number 12219
_diffrn_reflns_theta_full 28.26
_diffrn_reflns_theta_max 28.26
_diffrn_reflns_theta_min 2.29
_diffrn_standards_decay_% 2.2
_diffrn_standards_interval_time 204
_diffrn_standards_number 235
_exptl_absorpt_coefficient_mu 0.502
_exptl_absorpt_correction_T_max 0.9846
_exptl_absorpt_correction_T_min 0.8143
_exptl_absorpt_correction_type integration
_exptl_absorpt_process_details '(SHELXTL/XPREP; Bruker, 2001)'
_exptl_crystal_colour colorless
_exptl_crystal_density_diffrn 1.595
_exptl_crystal_density_method 'not measured'
_exptl_crystal_description plate
_exptl_crystal_F_000 624
_exptl_crystal_size_max 0.70
_exptl_crystal_size_mid 0.24
_exptl_crystal_size_min 0.03
_refine_diff_density_max 0.409
_refine_diff_density_min -0.305
_refine_ls_extinction_method none
_refine_ls_goodness_of_fit_ref 1.023
_refine_ls_hydrogen_treatment mixed
_refine_ls_matrix_type full
_refine_ls_number_parameters 172
_refine_ls_number_reflns 3055
_refine_ls_number_restraints 8
_refine_ls_restrained_S_all 1.024
_refine_ls_R_factor_all 0.0516
_refine_ls_R_factor_gt 0.0350
_refine_ls_shift/su_max 0.001
_refine_ls_shift/su_mean 0.000
_refine_ls_structure_factor_coef Fsqd
_refine_ls_weighting_details 'calc w=1/[\s^2^(Fo^2^)+(0.0487P)^2^+0.4585P] where P=(Fo^2^+2Fc^2^)/3'
_refine_ls_weighting_scheme calc
_refine_ls_wR_factor_gt 0.0851
_refine_ls_wR_factor_ref 0.0918
_reflns_number_gt 2379
_reflns_number_total 3055
_reflns_threshold_expression I>2\s(I)
_cod_data_source_file fl6214.cif
_cod_data_source_block I
_cod_original_cell_volume 1241.6(7)
_cod_original_sg_symbol_H-M 'P 21/c'
_cod_database_code 2208320
_cod_database_fobs_code 2208320

loop_
_symmetry_equiv_pos_as_xyz
'x, y, z'
'-x, y+1/2, -z+1/2'
'-x, -y, -z'
'x, -y-1/2, z-1/2'

loop_
_atom_site_type_symbol
_atom_site_label
_atom_site_fract_x
_atom_site_fract_y
_atom_site_fract_z
_atom_site_U_iso_or_equiv
_atom_site_adp_type
_atom_site_calc_flag
_atom_site_refinement_flags
_atom_site_occupancy
C C1 0.3856(2) 0.86178(17) 0.27958(11) 0.0175(4) Uani d . 1
C C2 0.2968(3) 0.74517(18) 0.31708(11) 0.0208(4) Uani d D 1
H H1 0.352(3) 0.6664(17) 0.3042(13) 0.025 Uiso d D 1
H H2 0.161(2) 0.737(2) 0.2988(13) 0.025 Uiso d D 1
C C3 0.2178(4) 0.5882(2) 0.44715(14) 0.0404(6) Uani d . 1
H H3 0.2238 0.5775 0.5061 0.061 Uiso calc R 1
H H4 0.2957 0.5233 0.4261 0.061 Uiso calc R 1
H H5 0.0868 0.5795 0.4208 0.061 Uiso calc R 1
C C4 0.1493(4) 0.8580(2) 0.45764(14) 0.0380(5) Uani d . 1
H H6 0.1438 0.8480 0.5159 0.057 Uiso calc R 1
H H7 0.0227 0.8468 0.4269 0.057 Uiso calc R 1
H H8 0.1960 0.9429 0.4474 0.057 Uiso calc R 1
C C5 0.5342(4) 0.7577(2) 0.48253(14) 0.0401(6) Uani d . 1
H H9 0.5881 0.8395 0.4700 0.060 Uiso calc R 1
H H10 0.6147 0.6890 0.4677 0.060 Uiso calc R 1
H H11 0.5266 0.7532 0.5409 0.060 Uiso calc R 1
O O1 0.7372(2) 0.76143(13) 0.32410(9) 0.0258(3) Uani d D 1
H H12 0.727(4) 0.6829(16) 0.3281(16) 0.039 Uiso d D 1
O O2 0.69703(19) 0.93685(14) 0.22312(10) 0.0300(3) Uani d D 1
H H13 0.809(2) 0.935(3) 0.2253(17) 0.045 Uiso d D 1
O O3 0.5721(2) 0.71504(13) 0.18113(8) 0.0257(3) Uani d . 1
O O4 0.1593(2) 0.81800(13) 0.13459(8) 0.0247(3) Uani d D 1
H H14 0.081(3) 0.765(2) 0.1445(15) 0.037 Uiso d D 1
O O5 0.30086(19) 1.03090(12) 0.15469(8) 0.0226(3) Uani d . 1
O O6 0.04508(18) 0.96552(13) 0.23834(8) 0.0249(3) Uani d . 1
O O7 0.4255(2) 0.95532(12) 0.34274(8) 0.0220(3) Uani d D 1
H H15 0.449(3) 1.0248(17) 0.3264(15) 0.033 Uiso d D 1
O O8 0.9185(2) 0.64720(14) 0.14180(9) 0.0279(3) Uani d D 1
H H16 0.938(4) 0.588(2) 0.1748(14) 0.042 Uiso d D 1
H H17 0.809(3) 0.672(2) 0.1452(16) 0.042 Uiso d D 1
P P1 0.21033(7) 0.92654(4) 0.19694(3) 0.01798(12) Uani d . 1
P P2 0.60806(7) 0.81168(5) 0.24725(3) 0.02041(13) Uani d . 1
P P3 0.30399(8) 0.74214(5) 0.42618(3) 0.02532(14) Uani d . 1

loop_
_atom_site_aniso_label
_atom_site_aniso_U_11
_atom_site_aniso_U_22
_atom_site_aniso_U_33
_atom_site_aniso_U_12
_atom_site_aniso_U_13
_atom_site_aniso_U_23
C1 0.0195(8) 0.0147(8) 0.0184(8) -0.0008(7) 0.0033(7) -0.0012(7)
C2 0.0263(10) 0.0194(9) 0.0172(9) -0.0024(8) 0.0049(7) 0.0013(7)
C3 0.0716(17) 0.0276(11) 0.0238(11) -0.0108(11) 0.0129(11) 0.0024(9)
C4 0.0568(15) 0.0307(12) 0.0312(12) 0.0030(11) 0.0220(11) -0.0015(9)
C5 0.0465(14) 0.0488(15) 0.0222(11) -0.0030(11) -0.0044(10) 0.0045(10)
O1 0.0262(7) 0.0187(7) 0.0307(8) 0.0015(6) -0.0014(6) 0.0012(6)
O2 0.0178(7) 0.0234(7) 0.0496(9) 0.0020(6) 0.0074(7) 0.0124(6)
O3 0.0311(8) 0.0242(7) 0.0228(7) 0.0061(6) 0.0072(6) -0.0008(6)
O4 0.0291(8) 0.0242(7) 0.0210(7) -0.0080(6) 0.0049(6) -0.0042(6)
O5 0.0268(7) 0.0180(7) 0.0237(7) -0.0007(5) 0.0055(6) 0.0031(5)
O6 0.0191(6) 0.0275(7) 0.0284(7) 0.0007(6) 0.0042(6) -0.0020(6)
O7 0.0304(7) 0.0162(6) 0.0191(7) -0.0039(6) 0.0028(6) -0.0028(5)
O8 0.0263(7) 0.0237(8) 0.0355(9) -0.0023(6) 0.0105(7) 0.0007(6)
P1 0.0188(2) 0.0171(2) 0.0179(2) -0.00061(18) 0.00249(18) -0.00017(17)
P2 0.0196(2) 0.0178(2) 0.0245(3) 0.00186(18) 0.00535(19) 0.00230(19)
P3 0.0372(3) 0.0221(3) 0.0172(2) -0.0022(2) 0.0055(2) 0.00123(19)

loop_
_atom_type_symbol
_atom_type_description
_atom_type_scat_dispersion_real
_atom_type_scat_dispersion_imag
_atom_type_scat_source
C C 0.0033 0.0016 'International Tables Vol C Tables 4.2.6.8 and 6.1.1.4'
H H 0.0000 0.0000 'International Tables Vol C Tables 4.2.6.8 and 6.1.1.4'
O O 0.0106 0.0060 'International Tables Vol C Tables 4.2.6.8 and 6.1.1.4'
P P 0.1023 0.0942 'International Tables Vol C Tables 4.2.6.8 and 6.1.1.4'

loop_
_exptl_crystal_face_index_h
_exptl_crystal_face_index_k
_exptl_crystal_face_index_l
_exptl_crystal_face_perp_dist
1.00 0.00 0.00 0.1200
-1.00 0.00 0.00 0.1200
0.00 0.00 1.00 0.0150
0.00 0.00 -1.00 0.0150
1.00 -1.00 0.00 0.2300
0.00 1.00 0.00 0.4000
-1.00 -1.00 0.00 0.2800

loop_
_geom_angle_atom_site_label_1
_geom_angle_atom_site_label_2
_geom_angle_atom_site_label_3
_geom_angle
_geom_angle_publ_flag
O7 C1 C2 107.39(14) ?
O7 C1 P2 108.88(12) ?
C2 C1 P2 108.30(12) ?
O7 C1 P1 109.19(12) ?
C2 C1 P1 108.42(12) ?
P2 C1 P1 114.43(10) ?
C1 C2 P3 117.58(13) ?
C1 C2 H1 113.0(13) ?
P3 C2 H1 104.9(13) ?
C1 C2 H2 113.1(13) ?
P3 C2 H2 101.0(13) ?
H1 C2 H2 106.0(18) ?
P3 C3 H3 109.5 ?
P3 C3 H4 109.5 ?
H3 C3 H4 109.5 ?
P3 C3 H5 109.5 ?
H3 C3 H5 109.5 ?
H4 C3 H5 109.5 ?
P3 C4 H6 109.5 ?
P3 C4 H7 109.5 ?
H6 C4 H7 109.5 ?
P3 C4 H8 109.5 ?
H6 C4 H8 109.5 ?
H7 C4 H8 109.5 ?
P3 C5 H9 109.5 ?
P3 C5 H10 109.5 ?
H9 C5 H10 109.5 ?
P3 C5 H11 109.5 ?
H9 C5 H11 109.5 ?
H10 C5 H11 109.5 ?
P2 O1 H12 110.8(18) ?
P2 O2 H13 114(2) ?
P1 O4 H14 118.0(18) ?
C1 O7 H15 113.9(18) ?
H16 O8 H17 105(3) ?
O5 P1 O6 115.75(8) ?
O5 P1 O4 107.70(8) ?
O6 P1 O4 112.41(8) ?
O5 P1 C1 108.93(8) ?
O6 P1 C1 104.74(8) ?
O4 P1 C1 106.91(8) ?
O3 P2 O2 115.19(9) ?
O3 P2 O1 112.88(8) ?
O2 P2 O1 106.62(8) ?
O3 P2 C1 110.43(8) ?
O2 P2 C1 103.87(8) ?
O1 P2 C1 107.18(9) ?
C4 P3 C5 110.58(13) yes
C4 P3 C3 108.53(13) yes
C5 P3 C3 107.52(12) yes
C4 P3 C2 110.84(10) yes
C5 P3 C2 114.41(11) yes
C3 P3 C2 104.59(10) yes

loop_
_geom_bond_atom_site_label_1
_geom_bond_atom_site_label_2
_geom_bond_distance
_geom_bond_publ_flag
C1 O7 1.438(2) ?
C1 C2 1.556(3) ?
C1 P2 1.8331(19) ?
C1 P1 1.8494(19) ?
C2 P3 1.806(2) ?
C2 H1 0.957(15) ?
C2 H2 0.980(16) ?
C3 P3 1.789(2) ?
C3 H3 0.9800 ?
C3 H4 0.9800 ?
C3 H5 0.9800 ?
C4 P3 1.779(2) ?
C4 H6 0.9800 ?
C4 H7 0.9800 ?
C4 H8 0.9800 ?
C5 P3 1.780(2) ?
C5 H9 0.9800 ?
C5 H10 0.9800 ?
C5 H11 0.9800 ?
O1 P2 1.5551(15) yes
O1 H12 0.835(17) ?
O2 P2 1.5443(15) yes
O2 H13 0.796(17) ?
O3 P2 1.4928(15) yes
O4 P1 1.5509(14) yes
O4 H14 0.830(16) ?
O5 P1 1.5029(14) yes
O6 P1 1.5113(15) yes
O7 H15 0.807(16) ?
O8 H16 0.829(17) ?
O8 H17 0.836(17) ?

loop_
_geom_hbond_atom_site_label_D
_geom_hbond_atom_site_label_H
_geom_hbond_atom_site_label_A
_geom_hbond_site_symmetry_A
_geom_hbond_distance_DH
_geom_hbond_distance_HA
_geom_hbond_distance_DA
_geom_hbond_angle_DHA
O8 H17 O3 1_555 0.836(17) 1.936(18) 2.753(2) 165(3)
O8 H16 O6 2_645 0.829(17) 1.926(18) 2.748(2) 170(3)
O7 H15 O3 2_655 0.807(16) 2.014(18) 2.768(2) 155(2)
O1 H12 O5 2_645 0.835(17) 1.646(17) 2.477(2) 174(3)
O2 H13 O6 1_655 0.796(17) 1.707(18) 2.488(2) 166(3)
O4 H14 O8 1_455 0.830(16) 1.694(17) 2.509(2) 167(3)

loop_
_geom_torsion_atom_site_label_1
_geom_torsion_atom_site_label_2
_geom_torsion_atom_site_label_3
_geom_torsion_atom_site_label_4
_geom_torsion
O7 C1 C2 P3 -10.4(2)
P2 C1 C2 P3 107.00(14)
P1 C1 C2 P3 -128.30(12)
O7 C1 P1 O5 68.93(13)
C2 C1 P1 O5 -174.37(11)
P2 C1 P1 O5 -53.38(12)
O7 C1 P1 O6 -55.48(13)
C2 C1 P1 O6 61.22(14)
P2 C1 P1 O6 -177.79(9)
O7 C1 P1 O4 -174.95(11)
C2 C1 P1 O4 -58.25(14)
P2 C1 P1 O4 62.74(11)
O7 C1 P2 O3 -179.58(11)
C2 C1 P2 O3 63.94(14)
P1 C1 P2 O3 -57.11(12)
O7 C1 P2 O2 -55.54(14)
C2 C1 P2 O2 -172.02(12)
P1 C1 P2 O2 66.93(12)
O7 C1 P2 O1 57.09(13)
C2 C1 P2 O1 -59.39(13)
P1 C1 P2 O1 179.56(9)
C1 C2 P3 C4 70.22(18)
C1 C2 P3 C5 -55.63(18)
C1 C2 P3 C3 -173.00(16)
